data_1515173
loop_
_publ_author_name
'Forget, Stephanie M.'
'Bhattasali, Debabrata'
'Hart, V. Catherine'
'Cameron, T. Stanley'
'Syvitski, Ray T.'
'Jakeman, David L.'

_publ_section_title
;
 Synthesis and enzymatic evaluation of ketose phosphonates: the interplay
 between mutarotation, monofluorination and acidity
;
_journal_issue 6
_journal_name_full 'Chemical Science'
_journal_page_first 1866
_journal_paper_doi 10.1039/c2sc01077a
_journal_volume 3
_journal_year 2012
_chemical_absolute_configuration 'CHOOSE rm ad rmad syn or unk'
_chemical_formula_moiety 'C49 H50 F O9 P '
_chemical_formula_sum 'C49 H50 F O9 P'
_chemical_formula_weight 832.90
_space_group_IT_number 4
_symmetry_cell_setting monoclinic
_symmetry_Int_Tables_number 4
_symmetry_space_group_name_Hall 'P 2yb'
_symmetry_space_group_name_H-M 'P 1 21 1'
_cell_angle_alpha 90.0000
_cell_angle_beta 105.469(3)
_cell_angle_gamma 90.0000
_cell_formula_units_Z 2
_cell_length_a 17.7436(14)
_cell_length_b 5.5873(3)
_cell_length_c 22.281(2)
_cell_measurement_reflns_used 6950
_cell_measurement_temperature 123.1
_cell_measurement_theta_max 36.3
_cell_measurement_theta_min 2.3
_cell_volume 2128.9(3)
_computing_cell_refinement PROCESS
_computing_data_collection PROCESS
_computing_data_reduction CrystalStructure
_computing_publication_material 'CrystalStructure 3.8'
_computing_structure_refinement CRYSTALS
_computing_structure_solution SIR92
_diffrn_ambient_temperature 123.1
_diffrn_detector_area_resol_mean 10.00
_diffrn_measured_fraction_theta_full 0.987
_diffrn_measured_fraction_theta_max 0.689
_diffrn_measurement_device_type 'Rigaku RAXIS-UNKNOWN'
_diffrn_measurement_method \w
_diffrn_radiation_type 'Mo K\a'
_diffrn_radiation_wavelength 0.71070
_diffrn_reflns_av_R_equivalents 0.052
_diffrn_reflns_limit_h_max 28
_diffrn_reflns_limit_h_min -27
_diffrn_reflns_limit_k_max 9
_diffrn_reflns_limit_k_min -7
_diffrn_reflns_limit_l_max 36
_diffrn_reflns_limit_l_min -23
_diffrn_reflns_number 14583
_diffrn_reflns_theta_full 26.00
_diffrn_reflns_theta_max 35.74
_exptl_absorpt_coefficient_mu 0.127
_exptl_absorpt_correction_T_max 0.995
_exptl_absorpt_correction_T_min 0.445
_exptl_absorpt_correction_type multi-scan
_exptl_absorpt_process_details
;
Higashi, T. (1995). Program for Absorption Correction.
Rigaku Corporation, Tokyo, Japan.
;
_exptl_crystal_colour colourless
_exptl_crystal_density_diffrn 1.299
_exptl_crystal_density_method 'not measured'
_exptl_crystal_description needle
_exptl_crystal_F_000 880.00
_exptl_crystal_size_max 0.06
_exptl_crystal_size_mid 0.05
_exptl_crystal_size_min 0.04
_refine_diff_density_max 0.41
_refine_diff_density_min -0.32
_refine_ls_abs_structure_details 'Flack, H. D. (1983), Acta Cryst. A39, 876-881. 2404 Friedel Pairs'
_refine_ls_abs_structure_Flack -0.02(16)
_refine_ls_extinction_method none
_refine_ls_goodness_of_fit_ref 1.110
_refine_ls_hydrogen_treatment noref
_refine_ls_number_parameters 578
_refine_ls_number_reflns 4396
_refine_ls_R_factor_gt 0.0575
_refine_ls_shift/su_max 0.0166
_refine_ls_structure_factor_coef F
_refine_ls_weighting_details
;
Chebychev polynomial with 3 parameters (Carruthers & Watkin, 1979)
15.7712 -8.9796 12.7938
;
_refine_ls_weighting_scheme calc
_refine_ls_wR_factor_ref 0.0621
_reflns_number_gt 4396
_reflns_number_total 6715
_reflns_threshold_expression F^2^>2.0\s(F^2^)
_cod_data_source_file c2sc01077a.txt
_cod_data_source_block '__Jack2LT'
_cod_depositor_comments
;
 Changing the values of data items related to the _atom_site_label data item
 (e. g. _geom_bond_atom_site_label_*) to match the _atom_site_label values.

 Antanas Vaitkus,
 2017-01-06
;
_cod_original_formula_sum 'C49 H50 F O9 P '
_cod_database_code 1515173

loop_
_symmetry_equiv_pos_site_id
_symmetry_equiv_pos_as_xyz
1 +X,+Y,+Z
2 -X,1/2+Y,-Z

loop_
_atom_site_label
_atom_site_type_symbol
_atom_site_fract_x
_atom_site_fract_y
_atom_site_fract_z
_atom_site_U_iso_or_equiv
_atom_site_adp_type
_atom_site_occupancy
_atom_site_symmetry_multiplicity
_atom_site_calc_flag
_atom_site_refinement_flags
P1 P 0.85157(6) 0.9458(3) 0.16940(6) 0.0413(3) Uani 1.00 1 d .
F1 F 0.75550(13) 0.5757(5) 0.14005(12) 0.0437(7) Uani 1.00 1 d .
O1 O 0.86331(17) 1.1440(6) 0.21379(16) 0.0488(9) Uani 1.00 1 d .
O2 O 0.91502(15) 0.7456(6) 0.18397(14) 0.0433(8) Uani 1.00 1 d .
O3 O 0.84712(17) 1.0105(8) 0.09971(15) 0.0593(10) Uani 1.00 1 d .
O4 O 0.71998(15) 1.0664(5) 0.23533(14) 0.0387(8) Uani 1.00 1 d .
O5 O 0.58901(14) 0.8289(6) 0.16611(15) 0.0456(8) Uani 1.00 1 d .
O6 O 0.55778(14) 0.5400(6) 0.26321(15) 0.0432(8) Uani 1.00 1 d .
O7 O 0.67538(16) 0.5384(5) 0.37896(14) 0.0412(8) Uani 1.00 1 d .
O8 O 0.91012(14) 0.6815(5) 0.37563(14) 0.0378(7) Uani 1.00 1 d .
O9 O 0.78395(13) 0.7022(5) 0.26565(13) 0.0343(7) Uani 1.00 1 d .
C1 C 0.7268(2) 0.8265(8) 0.2199(2) 0.0357(11) Uani 1.00 1 d .
C2 C 0.6471(2) 0.7017(8) 0.2102(2) 0.0380(11) Uani 1.00 1 d .
C3 C 0.6260(2) 0.6822(9) 0.2722(2) 0.0372(11) Uani 1.00 1 d .
C4 C 0.6926(2) 0.5578(9) 0.3193(2) 0.0400(11) Uani 1.00 1 d .
C5 C 0.7682(2) 0.6915(8) 0.3262(2) 0.0354(10) Uani 1.00 1 d .
C6 C 0.5402(2) 0.6786(10) 0.1209(2) 0.0509(13) Uani 1.00 1 d .
C7 C 0.4727(2) 0.8200(10) 0.0812(2) 0.0447(13) Uani 1.00 1 d .
C8 C 0.4335(2) 0.7323(9) 0.0228(2) 0.0518(14) Uani 1.00 1 d .
C9 C 0.3698(3) 0.8479(11) -0.0134(2) 0.0609(16) Uani 1.00 1 d .
C10 C 0.3448(2) 1.0616(12) 0.0066(2) 0.0589(15) Uani 1.00 1 d .
C11 C 0.3856(2) 1.1583(10) 0.0634(2) 0.0519(14) Uani 1.00 1 d .
C12 C 0.4485(2) 1.0379(10) 0.1005(2) 0.0468(13) Uani 1.00 1 d .
C13 C 0.4922(2) 0.6561(9) 0.2754(2) 0.0499(14) Uani 1.00 1 d .
C14 C 0.4259(2) 0.4839(10) 0.2609(2) 0.0460(13) Uani 1.00 1 d .
C15 C 0.3704(2) 0.4880(10) 0.2036(2) 0.0554(15) Uani 1.00 1 d .
C16 C 0.3127(2) 0.3120(13) 0.1870(2) 0.0670(18) Uani 1.00 1 d .
C17 C 0.3118(2) 0.1271(10) 0.2287(3) 0.0653(19) Uani 1.00 1 d .
C18 C 0.3643(2) 0.1231(9) 0.2863(3) 0.0600(17) Uani 1.00 1 d .
C19 C 0.4217(2) 0.2994(10) 0.3026(2) 0.0545(15) Uani 1.00 1 d .
C20 C 0.6599(2) 0.2959(8) 0.3932(2) 0.0437(12) Uani 1.00 1 d .
C21 C 0.6396(2) 0.2822(9) 0.4543(2) 0.0440(13) Uani 1.00 1 d .
C22 C 0.5963(2) 0.4596(10) 0.4733(2) 0.0486(13) Uani 1.00 1 d .
C23 C 0.5761(3) 0.4324(11) 0.5290(2) 0.0577(16) Uani 1.00 1 d .
C24 C 0.6001(3) 0.2340(11) 0.5662(2) 0.0625(17) Uani 1.00 1 d .
C25 C 0.6441(3) 0.0577(11) 0.5484(2) 0.0611(17) Uani 1.00 1 d .
C26 C 0.6628(2) 0.0832(9) 0.4917(2) 0.0527(14) Uani 1.00 1 d .
C27 C 0.8377(2) 0.5660(8) 0.3700(2) 0.0397(11) Uani 1.00 1 d .
C28 C 0.9224(2) 0.8853(9) 0.4150(2) 0.0551(16) Uani 1.00 1 d .
C29 C 1.0058(2) 0.9632(9) 0.4253(2) 0.0390(11) Uani 1.00 1 d .
C30 C 1.0657(2) 0.8135(9) 0.4573(2) 0.0420(12) Uani 1.00 1 d .
C31 C 1.1424(2) 0.8750(9) 0.4651(2) 0.0468(13) Uani 1.00 1 d .
C32 C 1.1621(2) 1.0865(10) 0.4427(2) 0.0524(15) Uani 1.00 1 d .
C33 C 1.1031(2) 1.2422(9) 0.4105(2) 0.0493(14) Uani 1.00 1 d .
C34 C 1.0251(2) 1.1797(9) 0.4024(2) 0.0451(12) Uani 1.00 1 d .
C35 C 0.9490(2) 0.6667(8) 0.2494(2) 0.0359(11) Uani 1.00 1 d .
C36 C 1.0353(2) 0.6243(7) 0.2593(2) 0.0337(11) Uani 1.00 1 d .
C37 C 1.0896(2) 0.7903(9) 0.2918(2) 0.0447(12) Uani 1.00 1 d .
C38 C 1.1694(2) 0.7492(9) 0.3025(2) 0.0463(13) Uani 1.00 1 d .
C39 C 1.1954(2) 0.5419(9) 0.2813(2) 0.0462(13) Uani 1.00 1 d .
C40 C 1.1415(2) 0.3744(9) 0.2499(2) 0.0499(14) Uani 1.00 1 d .
C41 C 1.0623(2) 0.4151(9) 0.2393(2) 0.0436(13) Uani 1.00 1 d .
C42 C 0.9107(3) 1.1555(18) 0.0877(3) 0.099(2) Uani 1.00 1 d .
C43 C 0.8934(3) 1.1939(17) 0.0183(3) 0.074(2) Uani 1.00 1 d .
C46 C 0.8730(4) 1.2652(17) -0.1071(3) 0.082(2) Uani 1.00 1 d .
C49 C 0.7542(2) 0.8122(8) 0.1597(2) 0.0364(11) Uani 1.00 1 d .
C441 C 0.9445(11) 1.080(5) -0.0158(12) 0.119(8) Uani 0.50 1 d P
C442 C 0.8996(17) 1.028(4) -0.0136(13) 0.124(9) Uani 0.50 1 d P
C451 C 0.9309(10) 1.113(4) -0.0790(11) 0.105(7) Uani 0.50 1 d P
C452 C 0.8900(12) 1.057(4) -0.0797(12) 0.106(7) Uani 0.50 1 d P
C471 C 0.8612(8) 1.464(3) -0.0756(7) 0.077(4) Uani 0.50 1 d P
C472 C 0.8179(12) 1.326(4) -0.0768(8) 0.103(6) Uani 0.50 1 d P
C481 C 0.8678(7) 1.443(3) -0.0066(6) 0.072(4) Uani 0.50 1 d P
C482 C 0.8358(8) 1.279(3) -0.0129(7) 0.082(5) Uani 0.50 1 d P
H1 H 0.6506 0.5455 0.1947 0.046 Uiso 1.00 1 c R
H2 H 0.6173 0.8364 0.2869 0.045 Uiso 1.00 1 c R
H3 H 0.6983 0.4016 0.3047 0.048 Uiso 1.00 1 c R
H4 H 0.7637 0.8494 0.3408 0.043 Uiso 1.00 1 c R
H5 H 0.5202 0.5532 0.1411 0.061 Uiso 1.00 1 c R
H6 H 0.5696 0.6115 0.0951 0.061 Uiso 1.00 1 c R
H7 H 0.4512 0.5888 0.0077 0.063 Uiso 1.00 1 c R
H8 H 0.3420 0.7829 -0.0523 0.073 Uiso 1.00 1 c R
H9 H 0.3000 1.1421 -0.0182 0.069 Uiso 1.00 1 c R
H10 H 0.3700 1.3078 0.0765 0.063 Uiso 1.00 1 c R
H11 H 0.4757 1.1033 0.1397 0.057 Uiso 1.00 1 c R
H12 H 0.4790 0.7943 0.2500 0.060 Uiso 1.00 1 c R
H13 H 0.5040 0.7014 0.3181 0.060 Uiso 1.00 1 c R
H14 H 0.3718 0.6129 0.1749 0.066 Uiso 1.00 1 c R
H15 H 0.2748 0.3180 0.1478 0.080 Uiso 1.00 1 c R
H16 H 0.2744 0.0018 0.2172 0.078 Uiso 1.00 1 c R
H17 H 0.3614 0.0006 0.3151 0.072 Uiso 1.00 1 c R
H18 H 0.4583 0.2950 0.3424 0.066 Uiso 1.00 1 c R
H19 H 0.7054 0.2018 0.3955 0.053 Uiso 1.00 1 c R
H20 H 0.6177 0.2356 0.3612 0.053 Uiso 1.00 1 c R
H21 H 0.5806 0.5971 0.4483 0.058 Uiso 1.00 1 c R
H22 H 0.5456 0.5524 0.5418 0.070 Uiso 1.00 1 c R
H23 H 0.5865 0.2195 0.6044 0.075 Uiso 1.00 1 c R
H24 H 0.6613 -0.0782 0.5740 0.074 Uiso 1.00 1 c R
H25 H 0.6920 -0.0383 0.4785 0.062 Uiso 1.00 1 c R
H26 H 0.8287 0.5580 0.4101 0.048 Uiso 1.00 1 c R
H27 H 0.8410 0.4086 0.3548 0.048 Uiso 1.00 1 c R
H28 H 0.8883 1.0106 0.3962 0.066 Uiso 1.00 1 c R
H29 H 0.9131 0.8451 0.4540 0.066 Uiso 1.00 1 c R
H30 H 1.0533 0.6661 0.4738 0.051 Uiso 1.00 1 c R
H31 H 1.1823 0.7698 0.4868 0.057 Uiso 1.00 1 c R
H32 H 1.2155 1.1281 0.4484 0.063 Uiso 1.00 1 c R
H33 H 1.1161 1.3891 0.3945 0.059 Uiso 1.00 1 c R
H34 H 0.9849 1.2853 0.3813 0.053 Uiso 1.00 1 c R
H35 H 0.9244 0.5233 0.2569 0.043 Uiso 1.00 1 c R
H36 H 0.9412 0.7879 0.2772 0.043 Uiso 1.00 1 c R
H37 H 1.0718 0.9330 0.3068 0.053 Uiso 1.00 1 c R
H38 H 1.2060 0.8647 0.3244 0.055 Uiso 1.00 1 c R
H39 H 1.2498 0.5134 0.2881 0.055 Uiso 1.00 1 c R
H40 H 1.1592 0.2301 0.2355 0.059 Uiso 1.00 1 c R
H41 H 1.0259 0.2983 0.2178 0.053 Uiso 1.00 1 c R
H42 H 0.7179 0.8984 0.1280 0.044 Uiso 1.00 1 c R
H43 H 0.7668 1.1136 0.2484 0.084 Uiso 1.00 1 c R
H44 H 0.9595 1.0774 0.1030 0.122 Uiso 1.00 1 c R
H45 H 0.9129 1.3079 0.1082 0.122 Uiso 1.00 1 c R
H48 H 0.8661 1.2895 -0.1505 0.065 Uiso 1.00 1 c R

loop_
_atom_site_aniso_label
_atom_site_aniso_U_11
_atom_site_aniso_U_22
_atom_site_aniso_U_33
_atom_site_aniso_U_12
_atom_site_aniso_U_13
_atom_site_aniso_U_23
P1 0.0319(4) 0.0504(7) 0.0405(6) 0.0006(5) 0.0079(4) 0.0059(6)
F1 0.0410(12) 0.0443(15) 0.0454(14) -0.0019(11) 0.0109(10) -0.0079(12)
O1 0.0423(14) 0.042(2) 0.060(2) -0.0051(13) 0.0101(14) 0.0033(17)
O2 0.0348(13) 0.059(2) 0.0366(16) -0.0015(13) 0.0106(12) -0.0052(15)
O3 0.0432(15) 0.091(3) 0.0435(18) -0.0056(16) 0.0105(14) 0.0137(19)
O4 0.0360(13) 0.0314(17) 0.0473(17) 0.0022(12) 0.0086(12) -0.0026(14)
O5 0.0271(12) 0.0470(19) 0.0566(19) 0.0033(12) 0.0003(13) -0.0019(16)
O6 0.0283(13) 0.0436(18) 0.0595(19) -0.0015(12) 0.0150(13) -0.0077(16)
O7 0.0437(15) 0.0380(19) 0.0454(18) -0.0003(12) 0.0182(14) -0.0043(14)
O8 0.0315(12) 0.0430(18) 0.0373(15) -0.0038(12) 0.0065(11) -0.0055(14)
O9 0.0272(12) 0.0401(17) 0.0346(15) 0.0038(11) 0.0065(11) -0.0030(13)
C1 0.0270(17) 0.041(2) 0.039(2) 0.0049(16) 0.0084(17) -0.003(2)
C2 0.0301(18) 0.043(2) 0.039(2) 0.0053(18) 0.0064(16) -0.007(2)
C3 0.0279(18) 0.039(2) 0.047(2) -0.0012(17) 0.0134(17) -0.008(2)
C4 0.0320(18) 0.043(2) 0.046(2) 0.0011(18) 0.0126(18) -0.009(2)
C5 0.0348(18) 0.036(2) 0.037(2) 0.0007(17) 0.0123(17) -0.003(2)
C6 0.045(2) 0.053(3) 0.049(2) -0.003(2) 0.002(2) -0.009(2)
C7 0.036(2) 0.056(3) 0.043(2) -0.009(2) 0.011(2) 0.009(2)
C8 0.054(2) 0.049(3) 0.048(2) -0.004(2) 0.005(2) -0.002(2)
C9 0.058(2) 0.064(3) 0.051(3) -0.005(2) -0.002(2) 0.001(2)
C10 0.045(2) 0.083(4) 0.044(2) 0.004(2) 0.004(2) 0.016(2)
C11 0.051(2) 0.060(3) 0.047(2) 0.012(2) 0.018(2) 0.008(2)
C12 0.039(2) 0.058(3) 0.042(2) 0.002(2) 0.008(2) -0.001(2)
C13 0.033(2) 0.049(3) 0.071(3) 0.0001(19) 0.020(2) -0.010(2)
C14 0.0328(19) 0.053(3) 0.056(2) 0.0026(19) 0.019(2) -0.011(2)
C15 0.048(2) 0.060(3) 0.062(3) 0.005(2) 0.020(2) -0.010(2)
C16 0.040(2) 0.098(5) 0.065(3) -0.011(2) 0.018(2) -0.022(3)
C17 0.042(2) 0.051(3) 0.111(5) -0.002(2) 0.035(3) -0.027(3)
C18 0.040(2) 0.049(3) 0.098(4) 0.011(2) 0.032(2) 0.002(3)
C19 0.032(2) 0.066(3) 0.067(3) 0.009(2) 0.014(2) 0.001(3)
C20 0.047(2) 0.035(2) 0.048(2) 0.0006(19) 0.011(2) 0.004(2)
C21 0.034(2) 0.048(3) 0.049(2) -0.003(2) 0.011(2) 0.000(2)
C22 0.050(2) 0.047(2) 0.052(2) 0.003(2) 0.020(2) 0.008(2)
C23 0.064(2) 0.056(3) 0.062(3) -0.005(2) 0.032(2) 0.003(3)
C24 0.066(3) 0.076(4) 0.049(3) -0.026(3) 0.021(2) -0.002(3)
C25 0.060(2) 0.055(3) 0.071(3) -0.003(2) 0.021(2) 0.017(3)
C26 0.038(2) 0.044(3) 0.076(3) -0.002(2) 0.016(2) 0.007(2)
C27 0.0360(19) 0.039(2) 0.044(2) 0.0033(18) 0.0118(18) 0.003(2)
C28 0.047(2) 0.054(3) 0.068(3) -0.005(2) 0.022(2) -0.009(2)
C29 0.042(2) 0.034(2) 0.043(2) -0.0016(19) 0.0135(18) -0.002(2)
C30 0.047(2) 0.042(2) 0.039(2) 0.005(2) 0.014(2) -0.000(2)
C31 0.043(2) 0.049(3) 0.044(2) 0.009(2) 0.004(2) -0.006(2)
C32 0.036(2) 0.063(3) 0.059(3) -0.009(2) 0.015(2) -0.021(2)
C33 0.058(2) 0.040(3) 0.059(3) -0.011(2) 0.031(2) -0.003(2)
C34 0.048(2) 0.040(2) 0.049(2) 0.011(2) 0.015(2) 0.001(2)
C35 0.0358(19) 0.035(2) 0.039(2) 0.0021(18) 0.0129(17) 0.002(2)
C36 0.0326(18) 0.034(2) 0.037(2) 0.0022(16) 0.0132(17) 0.003(2)
C37 0.039(2) 0.050(3) 0.047(2) 0.004(2) 0.015(2) -0.006(2)
C38 0.041(2) 0.049(3) 0.049(2) -0.006(2) 0.012(2) -0.008(2)
C39 0.033(2) 0.054(3) 0.053(2) 0.001(2) 0.014(2) -0.001(2)
C40 0.041(2) 0.051(3) 0.060(3) 0.008(2) 0.017(2) -0.004(2)
C41 0.0375(19) 0.044(3) 0.050(2) -0.0041(19) 0.0130(18) -0.007(2)
C42 0.080(4) 0.152(7) 0.063(3) -0.033(4) 0.017(3) 0.018(4)
C43 0.068(3) 0.102(6) 0.056(3) -0.018(4) 0.023(3) 0.010(4)
C46 0.092(4) 0.104(6) 0.051(3) 0.006(4) 0.018(3) 0.018(4)
C49 0.0285(17) 0.042(2) 0.037(2) -0.0017(17) 0.0043(16) 0.004(2)
C441 0.096(12) 0.20(2) 0.074(11) 0.072(16) 0.045(11) 0.059(15)
C442 0.20(2) 0.087(15) 0.078(13) 0.016(19) 0.03(2) 0.013(11)
C451 0.092(12) 0.17(2) 0.065(10) 0.075(15) 0.042(12) 0.027(13)
C452 0.117(16) 0.134(18) 0.066(11) 0.038(15) 0.023(14) -0.016(11)
C471 0.080(8) 0.062(9) 0.079(9) 0.018(7) 0.004(7) 0.018(8)
C472 0.134(14) 0.110(15) 0.073(9) 0.050(12) 0.040(11) 0.050(11)
C481 0.057(6) 0.072(9) 0.083(9) 0.006(7) 0.011(5) -0.007(8)
C482 0.071(8) 0.093(12) 0.095(10) 0.036(8) 0.044(8) 0.038(10)

loop_
_atom_type_symbol
_atom_type_description
_atom_type_scat_dispersion_real
_atom_type_scat_dispersion_imag
_atom_type_scat_source
C C 0.003 0.002
;
International Tables for Crystallography
(1992, Vol. C, Tables 4.2.6.8 and 6.1.1.4)
;
H H 0.000 0.000
;
International Tables for Crystallography
(1992, Vol. C, Table 6.1.1.4)
;
O O 0.011 0.006
;
International Tables for Crystallography
(1992, Vol. C, Tables 4.2.6.8 and 6.1.1.4)
;
P P 0.102 0.094
;
International Tables for Crystallography
(1992, Vol. C, Tables 4.2.6.8 and 6.1.1.4)
;
F F 0.017 0.010
;
International Tables for Crystallography
(1992, Vol. C, Tables 4.2.6.8 and 6.1.1.4)
;

loop_
_geom_angle_atom_site_label_1
_geom_angle_atom_site_label_2
_geom_angle_atom_site_label_3
_geom_angle
_geom_angle_publ_flag
O1 P1 O2 115.98(17) yes
O1 P1 O3 117.0(2) yes
O1 P1 C49 110.3(2) yes
O2 P1 O3 102.3(2) yes
O2 P1 C49 109.7(2) yes
O3 P1 C49 100.28(19) yes
P1 O2 C35 119.9(2) yes
P1 O3 C42 117.8(3) yes
C2 O5 C6 113.0(3) yes
C3 O6 C13 115.4(3) yes
C4 O7 C20 112.0(3) yes
C27 O8 C28 114.1(3) yes
C1 O9 C5 114.3(3) yes
O4 C1 O9 112.7(3) yes
O4 C1 C2 109.4(3) yes
O4 C1 C49 109.3(3) yes
O9 C1 C2 109.5(3) yes
O9 C1 C49 105.6(3) yes
C2 C1 C49 110.2(3) yes
O5 C2 C1 110.0(3) yes
O5 C2 C3 110.8(3) yes
C1 C2 C3 110.1(3) yes
O6 C3 C2 108.6(3) yes
O6 C3 C4 108.5(3) yes
C2 C3 C4 108.8(3) yes
O7 C4 C3 110.6(3) yes
O7 C4 C5 110.1(3) yes
C3 C4 C5 110.5(3) yes
O9 C5 C4 108.2(3) yes
O9 C5 C27 106.9(3) yes
C4 C5 C27 112.6(3) yes
O5 C6 C7 110.2(4) yes
C6 C7 C8 119.0(4) yes
C6 C7 C12 122.5(4) yes
C8 C7 C12 118.5(4) yes
C7 C8 C9 121.1(5) yes
C8 C9 C10 120.2(4) yes
C9 C10 C11 119.6(4) yes
C10 C11 C12 120.0(5) yes
C7 C12 C11 120.5(4) yes
O6 C13 C14 107.7(4) yes
C13 C14 C15 121.0(4) yes
C13 C14 C19 120.6(3) yes
C15 C14 C19 118.2(4) yes
C14 C15 C16 121.4(5) yes
C15 C16 C17 118.9(4) yes
C16 C17 C18 120.7(5) yes
C17 C18 C19 120.0(5) yes
C14 C19 C18 120.6(4) yes
O7 C20 C21 110.8(4) yes
C20 C21 C22 121.8(4) yes
C20 C21 C26 118.8(4) yes
C22 C21 C26 119.4(5) yes
C21 C22 C23 119.3(5) yes
C22 C23 C24 120.8(5) yes
C23 C24 C25 120.5(5) yes
C24 C25 C26 118.5(5) yes
C21 C26 C25 121.5(5) yes
O8 C27 C5 114.1(3) yes
O8 C28 C29 108.0(4) yes
C28 C29 C30 119.4(4) yes
C28 C29 C34 121.7(4) yes
C30 C29 C34 118.8(3) yes
C29 C30 C31 120.8(4) yes
C30 C31 C32 121.0(4) yes
C31 C32 C33 119.7(4) yes
C32 C33 C34 119.5(4) yes
C29 C34 C33 120.3(4) yes
O2 C35 C36 108.7(3) yes
C35 C36 C37 120.4(4) yes
C35 C36 C41 120.8(3) yes
C37 C36 C41 118.7(3) yes
C36 C37 C38 120.7(4) yes
C37 C38 C39 119.9(4) yes
C38 C39 C40 119.5(4) yes
C39 C40 C41 120.6(4) yes
C36 C41 C40 120.6(4) yes
O3 C42 C43 108.0(5) yes
C42 C43 C441 118.9(11) yes
C42 C43 C442 118.4(15) yes
C42 C43 C481 117.6(8) yes
C42 C43 C482 124.9(11) yes
C441 C43 C442 35.8(18) yes
C441 C43 C481 111.7(14) yes
C441 C43 C482 115.3(13) yes
C442 C43 C481 124.0(15) yes
C442 C43 C482 99.6(16) yes
C481 C43 C482 44.2(10) yes
C451 C46 C452 34.4(14) yes
C451 C46 C471 118.4(13) yes
C451 C46 C472 118.8(14) yes
C452 C46 C471 122.2(15) yes
C452 C46 C472 95.6(15) yes
C471 C46 C472 46.8(11) yes
P1 C49 F1 109.2(2) yes
P1 C49 C1 112.3(2) yes
F1 C49 C1 110.9(3) yes
C43 C441 C442 54(2) yes
C43 C441 C451 120.5(19) yes
C43 C441 C452 101.5(15) yes
C442 C441 C451 101(2) yes
C442 C441 C452 70(2) yes
C451 C441 C452 31.4(14) yes
C43 C442 C441 90(3) yes
C43 C442 C451 113(2) yes
C43 C442 C452 121(2) yes
C43 C442 C482 39.9(10) yes
C441 C442 C451 50(2) yes
C441 C442 C452 76(2) yes
C441 C442 C482 109(3) yes
C451 C442 C452 26.2(12) yes
C451 C442 C482 97.6(16) yes
C452 C442 C482 91.1(17) yes
C46 C451 C441 118(2) yes
C46 C451 C442 100.7(16) yes
C46 C451 C452 70(2) yes
C441 C451 C442 28.7(13) yes
C441 C451 C452 83(3) yes
C442 C451 C452 54(2) yes
C46 C452 C441 112(2) yes
C46 C452 C442 121(2) yes
C46 C452 C451 75(2) yes
C441 C452 C442 34.0(16) yes
C441 C452 C451 66(2) yes
C442 C452 C451 100(3) yes
C46 C471 C472 67.2(15) yes
C46 C471 C481 118.7(13) yes
C472 C471 C481 80.4(15) yes
C46 C472 C471 66.0(15) yes
C46 C472 C481 106.3(13) yes
C46 C472 C482 117.1(15) yes
C471 C472 C481 60.9(13) yes
C471 C472 C482 98.0(16) yes
C481 C472 C482 38.5(10) yes
C43 C481 C471 112.1(12) yes
C43 C481 C472 90.9(11) yes
C43 C481 C482 50.3(10) yes
C471 C481 C472 38.7(10) yes
C471 C481 C482 92.2(15) yes
C472 C481 C482 54.8(13) yes
C43 C482 C442 40.5(11) yes
C43 C482 C472 127.3(17) yes
C43 C482 C481 85.5(12) yes
C442 C482 C472 96.3(16) yes
C442 C482 C481 110.8(16) yes
C472 C482 C481 86.7(17) yes
C1 O4 H43 104.0 no
O5 C2 H1 108.5 no
C1 C2 H1 108.8 no
C3 C2 H1 108.6 no
O6 C3 H2 110.3 no
C2 C3 H2 110.4 no
C4 C3 H2 110.1 no
O7 C4 H3 108.4 no
C3 C4 H3 108.6 no
C5 C4 H3 108.6 no
O9 C5 H4 109.5 no
C4 C5 H4 110.0 no
C27 C5 H4 109.6 no
O5 C6 H5 109.5 no
O5 C6 H6 109.5 no
C7 C6 H5 109.0 no
C7 C6 H6 109.3 no
H5 C6 H6 109.3 no
C7 C8 H7 119.7 no
C9 C8 H7 119.2 no
C8 C9 H8 120.4 no
C10 C9 H8 119.4 no
C9 C10 H9 120.7 no
C11 C10 H9 119.7 no
C10 C11 H10 120.0 no
C12 C11 H10 120.0 no
C7 C12 H11 119.7 no
C11 C12 H11 119.8 no
O6 C13 H12 110.0 no
O6 C13 H13 109.8 no
C14 C13 H12 110.0 no
C14 C13 H13 109.9 no
H12 C13 H13 109.4 no
C14 C15 H14 119.4 no
C16 C15 H14 119.2 no
C15 C16 H15 120.5 no
C17 C16 H15 120.6 no
C16 C17 H16 119.8 no
C18 C17 H16 119.4 no
C17 C18 H17 120.0 no
C19 C18 H17 120.0 no
C14 C19 H18 119.6 no
C18 C19 H18 119.7 no
O7 C20 H19 108.9 no
O7 C20 H20 109.1 no
C21 C20 H19 109.2 no
C21 C20 H20 109.3 no
H19 C20 H20 109.4 no
C21 C22 H21 120.1 no
C23 C22 H21 120.6 no
C22 C23 H22 119.6 no
C24 C23 H22 119.6 no
C23 C24 H23 119.7 no
C25 C24 H23 119.8 no
C24 C25 H24 120.8 no
C26 C25 H24 120.7 no
C21 C26 H25 119.3 no
C25 C26 H25 119.3 no
O8 C27 H26 108.3 no
O8 C27 H27 108.3 no
C5 C27 H26 108.3 no
C5 C27 H27 108.3 no
H26 C27 H27 109.5 no
O8 C28 H28 110.1 no
O8 C28 H29 109.8 no
C29 C28 H28 110.0 no
C29 C28 H29 109.5 no
H28 C28 H29 109.4 no
C29 C30 H30 119.6 no
C31 C30 H30 119.6 no
C30 C31 H31 119.4 no
C32 C31 H31 119.6 no
C31 C32 H32 120.4 no
C33 C32 H32 119.9 no
C32 C33 H33 120.4 no
C34 C33 H33 120.1 no
C29 C34 H34 119.7 no
C33 C34 H34 120.0 no
O2 C35 H35 109.8 no
O2 C35 H36 109.6 no
C36 C35 H35 109.8 no
C36 C35 H36 109.5 no
H35 C35 H36 109.5 no
C36 C37 H37 119.6 no
C38 C37 H37 119.7 no
C37 C38 H38 119.9 no
C39 C38 H38 120.1 no
C38 C39 H39 120.4 no
C40 C39 H39 120.1 no
C39 C40 H40 119.7 no
C41 C40 H40 119.7 no
C36 C41 H41 119.7 no
C40 C41 H41 119.7 no
O3 C42 H44 110.7 no
O3 C42 H45 109.8 no
C43 C42 H44 110.4 no
C43 C42 H45 109.4 no
H44 C42 H45 108.6 no
C451 C46 H48 115.9 no
C452 C46 H48 123.3 no
C471 C46 H48 114.4 no
C472 C46 H48 123.3 no
P1 C49 H42 108.1 no
F1 C49 H42 108.2 no
C1 C49 H42 108.1 no

loop_
_geom_bond_atom_site_label_1
_geom_bond_atom_site_label_2
_geom_bond_distance
_geom_bond_publ_flag
P1 O1 1.462(3) yes
P1 O2 1.558(3) yes
P1 O3 1.576(3) yes
P1 C49 1.840(4) yes
F1 C49 1.394(5) yes
O2 C35 1.488(5) yes
O3 C42 1.470(9) yes
O4 C1 1.397(5) yes
O5 C2 1.412(4) yes
O5 C6 1.417(5) yes
O6 C3 1.417(4) yes
O6 C13 1.421(5) yes
O7 C4 1.446(6) yes
O7 C20 1.435(6) yes
O8 C27 1.413(5) yes
O8 C28 1.419(6) yes
O9 C1 1.413(4) yes
O9 C5 1.451(5) yes
C1 C2 1.539(5) yes
C1 C49 1.547(6) yes
C2 C3 1.527(6) yes
C3 C4 1.524(5) yes
C4 C5 1.506(5) yes
C5 C27 1.524(5) yes
C6 C7 1.508(6) yes
C7 C8 1.391(6) yes
C7 C12 1.397(7) yes
C8 C9 1.364(6) yes
C9 C10 1.388(9) yes
C10 C11 1.389(7) yes
C11 C12 1.376(6) yes
C13 C14 1.487(6) yes
C14 C15 1.390(6) yes
C14 C19 1.403(8) yes
C15 C16 1.397(8) yes
C16 C17 1.393(9) yes
C17 C18 1.370(8) yes
C18 C19 1.394(7) yes
C20 C21 1.500(7) yes
C21 C22 1.387(7) yes
C21 C26 1.384(7) yes
C22 C23 1.390(8) yes
C23 C24 1.382(8) yes
C24 C25 1.380(8) yes
C25 C26 1.396(9) yes
C28 C29 1.500(6) yes
C29 C30 1.391(6) yes
C29 C34 1.390(7) yes
C30 C31 1.368(6) yes
C31 C32 1.364(8) yes
C32 C33 1.402(6) yes
C33 C34 1.391(6) yes
C35 C36 1.507(5) yes
C36 C37 1.393(6) yes
C36 C41 1.381(6) yes
C37 C38 1.392(6) yes
C38 C39 1.376(7) yes
C39 C40 1.387(6) yes
C40 C41 1.380(6) yes
C42 C43 1.509(9) yes
C43 C441 1.47(2) yes
C43 C481 1.523(18) yes
C46 C451 1.35(2) yes
C46 C471 1.359(19) yes
C441 C451 1.38(3) yes
C442 C452 1.45(4) yes
C442 C482 1.81(3) yes
C471 C481 1.51(2) yes
C472 C482 1.40(2) yes
O4 H43 0.846 no
C2 H1 0.947 no
C3 H2 0.949 no
C4 H3 0.946 no
C5 H4 0.951 no
C6 H5 0.952 no
C6 H6 0.951 no
C8 H7 0.954 no
C9 H8 0.946 no
C10 H9 0.951 no
C11 H10 0.951 no
C12 H11 0.951 no
C13 H12 0.949 no
C13 H13 0.952 no
C15 H14 0.950 no
C16 H15 0.950 no
C17 H16 0.951 no
C18 H17 0.950 no
C19 H18 0.949 no
C20 H19 0.952 no
C20 H20 0.949 no
C22 H21 0.946 no
C23 H22 0.951 no
C24 H23 0.948 no
C25 H24 0.950 no
C26 H25 0.947 no
C27 H26 0.950 no
C27 H27 0.950 no
C28 H28 0.947 no
C28 H29 0.953 no
C30 H30 0.951 no
C31 H31 0.949 no
C32 H32 0.951 no
C33 H33 0.948 no
C34 H34 0.948 no
C35 H35 0.948 no
C35 H36 0.952 no
C37 H37 0.951 no
C38 H38 0.952 no
C39 H39 0.950 no
C40 H40 0.952 no
C41 H41 0.952 no
C42 H44 0.949 no
C42 H45 0.962 no
C46 H48 0.954 no
C49 H42 0.950 no

loop_
_geom_contact_atom_site_label_1
_geom_contact_atom_site_label_2
_geom_contact_distance
_geom_contact_site_symmetry_2
F1 O1 3.240(4) 1_545
F1 C9 3.343(5) 2_645
F1 C10 3.278(5) 2_645
O1 F1 3.240(4) 1_565
O1 O2 3.593(4) 1_565
O1 C35 3.290(5) 1_565
O2 O1 3.593(4) 1_545
O3 C442 2.92(3) .
O3 C482 2.886(18) .
O4 C4 3.429(5) 1_565
O8 C34 3.425(5) 1_545
C4 O4 3.429(5) 1_545
C8 C11 3.498(7) 1_545
C9 F1 3.343(5) 2_655
C10 F1 3.278(5) 2_655
C11 C8 3.498(7) 1_565
C11 C16 3.449(8) 1_565
C13 C18 3.508(7) 1_565
C16 C11 3.449(8) 1_545
C16 C39 3.568(8) 1_455
C17 C39 3.507(8) 1_455
C17 C40 3.468(7) 1_455
C18 C13 3.508(7) 1_545
C30 C33 3.476(7) 1_545
C33 C30 3.476(7) 1_565
C34 O8 3.425(5) 1_565
C35 O1 3.290(5) 1_545
C37 C40 3.582(7) 1_565
C39 C16 3.568(8) 1_655
C39 C17 3.507(8) 1_655
C40 C17 3.468(7) 1_655
C40 C37 3.582(7) 1_545
C42 C442 2.32(3) .
C42 C482 2.384(17) .
C43 C442 1.19(3) .
C43 C452 2.30(2) .
C43 C472 2.306(18) .
C43 C482 1.174(15) .
C46 C442 2.41(2) .
C46 C452 1.31(2) .
C46 C472 1.37(2) .
C46 C482 2.36(2) .
C441 C441 3.38(4) 2_745
C441 C441 3.38(4) 2_755
C441 C442 0.86(3) .
C441 C452 1.50(3) .
C441 C471 3.57(2) 2_745
C441 C472 2.67(3) .
C441 C481 3.32(2) 2_745
C441 C482 2.24(2) .
C442 O3 2.92(3) .
C442 C42 2.32(3) .
C442 C43 1.19(3) .
C442 C46 2.41(2) .
C442 C441 0.86(3) .
C442 C451 1.76(4) .
C442 C471 3.44(3) 1_545
C442 C471 2.79(3) .
C442 C472 2.40(3) .
C442 C481 3.33(3) 1_545
C442 C481 2.40(3) .
C451 C442 1.76(4) .
C451 C452 0.79(3) .
C451 C472 2.34(3) .
C451 C482 2.68(3) .
C452 C43 2.30(2) .
C452 C46 1.31(2) .
C452 C441 1.50(3) .
C452 C451 0.79(3) .
C452 C471 3.36(3) 1_545
C452 C471 2.34(3) .
C452 C472 1.99(3) .
C452 C481 2.79(3) .
C452 C482 2.33(3) .
C471 C441 3.57(2) 2_755
C471 C442 2.79(3) .
C471 C442 3.44(3) 1_565
C471 C452 2.34(3) .
C471 C452 3.36(3) 1_565
C471 C472 1.08(2) .
C471 C482 1.88(2) .
C472 C43 2.306(18) .
C472 C46 1.37(2) .
C472 C441 2.67(3) .
C472 C442 2.40(3) .
C472 C451 2.34(3) .
C472 C452 1.99(3) .
C472 C471 1.08(2) .
C472 C481 1.71(2) .
C481 C441 3.32(2) 2_755
C481 C442 2.40(3) .
C481 C442 3.33(3) 1_565
C481 C452 2.79(3) .
C481 C472 1.71(2) .
C481 C482 1.07(2) .
C482 O3 2.886(18) .
C482 C42 2.384(17) .
C482 C43 1.174(15) .
C482 C46 2.36(2) .
C482 C441 2.24(2) .
C482 C451 2.68(3) .
C482 C452 2.33(3) .
C482 C471 1.88(2) .
C482 C481 1.07(2) .
P1 H41 3.583 1_565
F1 H8 2.773 2_645
F1 H9 2.656 2_645
F1 H43 3.504 1_545
F1 H45 3.406 1_545
O1 H27 3.588 1_565
O1 H35 2.456 1_565
O1 H41 2.990 1_565
O2 H45 2.966 1_545
O3 H8 3.578 2_655
O3 H9 3.438 2_645
O4 H1 2.984 1_565
O4 H3 2.521 1_565
O4 H27 3.507 1_565
O7 H25 3.202 1_565
O8 H34 2.566 1_545
O9 H43 3.316 1_545
C4 H43 3.390 1_545
C5 H19 3.559 1_565
C6 H10 3.577 1_545
C6 H11 3.475 1_545
C7 H7 3.071 2_655
C7 H10 3.380 1_545
C8 H6 3.363 2_655
C8 H7 3.059 2_655
C8 H10 3.009 1_545
C9 H6 2.771 2_655
C9 H7 3.422 2_655
C10 H6 3.058 2_655
C10 H7 3.495 1_565
C10 H42 3.463 2_655
C11 H5 3.372 1_565
C11 H7 3.074 1_565
C11 H15 3.189 1_565
C12 H5 3.180 1_565
C12 H7 3.369 2_655
C13 H17 3.311 1_565
C13 H23 3.352 2_656
C14 H17 3.441 1_565
C14 H23 3.337 2_656
C14 H39 3.341 1_455
C15 H10 3.002 1_545
C15 H11 3.399 1_545
C15 H16 3.393 1_565
C15 H39 3.208 1_455
C16 H10 2.902 1_545
C16 H11 3.530 1_545
C16 H39 2.988 1_455
C16 H40 3.219 1_455
C17 H12 3.425 1_545
C17 H14 3.392 1_545
C17 H38 3.515 1_445
C17 H39 2.897 1_455
C17 H40 2.811 1_455
C18 H12 3.007 1_545
C18 H13 3.356 1_545
C18 H23 3.263 2_646
C18 H38 3.460 1_445
C18 H39 2.988 1_455
C18 H40 3.561 1_455
C19 H12 3.317 1_545
C19 H23 3.159 2_656
C19 H24 3.514 2_656
C19 H39 3.211 1_455
C20 H2 3.439 1_545
C20 H4 3.482 1_545
C20 H31 3.318 2_746
C21 H22 3.551 2_646
C21 H31 3.082 2_746
C21 H32 3.475 2_746
C22 H22 3.344 2_646
C22 H23 3.554 2_656
C22 H24 3.414 1_565
C22 H25 3.266 1_565
C22 H32 3.461 2_746
C23 H17 3.374 2_656
C23 H21 3.500 2_646
C23 H22 3.138 2_646
C23 H24 3.156 1_565
C24 H13 3.555 2_646
C24 H17 2.951 2_656
C24 H18 3.516 2_646
C24 H21 3.228 2_646
C24 H22 3.193 2_646
C25 H21 3.395 1_545
C25 H22 3.303 1_545
C25 H22 3.430 2_646
C25 H31 3.576 2_746
C25 H32 3.446 2_736
C26 H21 3.112 1_545
C26 H22 3.577 2_646
C26 H31 2.857 2_746
C26 H32 3.372 2_736
C27 H28 3.240 1_545
C27 H34 2.998 1_545
C28 H27 3.376 1_565
C28 H30 2.867 2_756
C29 H29 3.435 2_756
C29 H30 2.950 2_756
C30 H26 3.340 2_756
C30 H28 3.574 2_746
C30 H29 3.241 2_746
C30 H29 3.532 2_756
C30 H30 3.526 2_756
C30 H33 3.008 1_545
C30 H34 3.512 1_545
C31 H26 2.878 2_756
C31 H29 3.473 2_756
C31 H33 3.110 1_545
C32 H25 3.429 2_766
C32 H26 3.244 2_756
C32 H29 3.287 2_756
C33 H29 3.160 2_756
C33 H30 3.007 1_565
C33 H31 3.504 1_565
C34 H27 3.404 1_565
C34 H29 3.228 2_756
C34 H30 3.121 1_565
C34 H30 3.406 2_756
C35 H34 3.548 1_545
C36 H33 3.248 1_545
C36 H48 3.471 2_745
C37 H33 3.148 1_545
C37 H40 3.158 1_565
C37 H41 3.325 1_565
C37 H48 3.442 2_745
C38 H16 3.311 1_665
C38 H33 3.191 1_545
C38 H40 3.056 1_565
C38 H48 3.282 2_745
C39 H16 3.417 1_665
C39 H24 3.598 2_756
C39 H33 3.311 1_545
C39 H48 3.145 2_745
C40 H16 3.369 1_655
C40 H33 3.370 1_545
C40 H37 3.171 1_545
C40 H38 3.340 1_545
C40 H48 3.185 2_745
C41 H33 3.336 1_545
C41 H37 3.069 1_545
C41 H45 3.432 1_545
C41 H48 3.353 2_745
C42 H41 3.171 1_565
C46 H15 3.560 2_655
C46 H16 3.345 2_665
C46 H44 3.426 2_755
C49 H9 3.186 2_645
C442 H44 2.545 .
C442 H45 3.086 .
C442 H48 3.292 .
C451 H44 3.368 2_755
C451 H45 3.462 2_745
C452 H15 3.204 2_655
C452 H48 2.002 .
C471 H15 3.203 2_665
C471 H16 3.428 2_665
C471 H44 3.454 2_755
C472 H15 3.446 2_655
C472 H15 3.373 2_665
C472 H16 3.271 2_665
C472 H48 2.055 .
C481 H9 3.358 2_655
C482 H9 3.358 2_655
C482 H44 3.120 .
C482 H45 2.687 .
C482 H48 3.252 .
H1 O4 2.984 1_545
H1 H8 3.531 2_645
H1 H43 3.192 1_545
H2 C20 3.439 1_565
H2 H3 3.449 1_565
H2 H19 3.233 1_565
H2 H20 2.777 1_565
H3 O4 2.521 1_545
H3 H2 3.449 1_545
H3 H4 3.318 1_545
H3 H43 2.539 1_545
H4 C20 3.482 1_565
H4 H3 3.318 1_565
H4 H19 2.665 1_565
H4 H20 3.493 1_565
H4 H27 3.393 1_565
H5 C11 3.372 1_545
H5 C12 3.180 1_545
H5 H10 3.002 1_545
H5 H11 2.633 1_545
H6 C8 3.363 2_645
H6 C9 2.771 2_645
H6 C10 3.058 2_645
H6 H7 3.470 2_655
H6 H8 2.746 2_645
H6 H9 3.231 2_645
H6 H11 3.565 1_545
H7 C7 3.071 2_645
H7 C8 3.059 2_645
H7 C9 3.422 2_645
H7 C10 3.495 1_545
H7 C11 3.074 1_545
H7 C12 3.369 2_645
H7 H6 3.470 2_645
H7 H7 3.353 2_645
H7 H7 3.353 2_655
H7 H9 3.596 1_545
H7 H10 2.841 1_545
H8 F1 2.773 2_655
H8 O3 3.578 2_645
H8 H1 3.531 2_655
H8 H6 2.746 2_655
H8 H42 2.763 2_645
H9 F1 2.656 2_655
H9 O3 3.438 2_655
H9 C49 3.186 2_655
H9 C481 3.358 2_645
H9 C482 3.358 2_645
H9 H6 3.231 2_655
H9 H7 3.596 1_565
H9 H42 2.779 2_655
H10 C6 3.577 1_565
H10 C7 3.380 1_565
H10 C8 3.009 1_565
H10 C15 3.002 1_565
H10 C16 2.902 1_565
H10 H5 3.002 1_565
H10 H7 2.841 1_565
H10 H14 2.770 1_565
H10 H15 2.609 1_565
H11 C6 3.475 1_565
H11 C15 3.399 1_565
H11 C16 3.530 1_565
H11 H5 2.633 1_565
H11 H6 3.565 1_565
H11 H14 3.591 1_565
H12 C17 3.425 1_565
H12 C18 3.007 1_565
H12 C19 3.317 1_565
H12 H17 3.065 1_565
H12 H18 3.550 1_565
H13 C18 3.356 1_565
H13 C24 3.555 2_656
H13 H17 3.019 1_565
H13 H18 3.491 1_565
H13 H20 3.586 1_565
H13 H23 2.656 2_656
H14 C17 3.392 1_565
H14 H10 2.770 1_545
H14 H11 3.591 1_545
H14 H16 3.076 1_565
H15 C11 3.189 1_545
H15 C46 3.560 2_645
H15 C452 3.204 2_645
H15 C471 3.203 2_635
H15 C472 3.373 2_635
H15 C472 3.446 2_645
H15 H10 2.609 1_545
H15 H39 3.449 1_455
H15 H40 3.225 1_455
H16 C15 3.393 1_545
H16 C38 3.311 1_445
H16 C39 3.417 1_445
H16 C40 3.369 1_455
H16 C46 3.345 2_635
H16 C471 3.428 2_635
H16 C472 3.271 2_635
H16 H14 3.076 1_545
H16 H38 3.051 1_445
H16 H39 3.240 1_445
H16 H39 3.350 1_455
H16 H40 2.533 1_455
H16 H48 2.803 2_635
H17 C13 3.311 1_545
H17 C14 3.441 1_545
H17 C23 3.374 2_646
H17 C24 2.951 2_646
H17 H12 3.065 1_545
H17 H13 3.019 1_545
H17 H22 3.188 2_646
H17 H23 2.377 2_646
H17 H24 3.512 2_656
H17 H38 2.920 1_445
H17 H39 3.325 1_445
H17 H39 3.444 1_455
H18 C24 3.516 2_656
H18 H12 3.550 1_545
H18 H13 3.491 1_545
H18 H22 2.931 2_646
H18 H23 3.588 2_646
H18 H23 2.857 2_656
H18 H24 3.252 2_656
H19 C5 3.559 1_545
H19 H2 3.233 1_545
H19 H4 2.665 1_545
H19 H28 3.413 1_545
H19 H31 2.864 2_746
H20 H2 2.777 1_545
H20 H4 3.493 1_545
H20 H13 3.586 1_545
H21 C23 3.500 2_656
H21 C24 3.228 2_656
H21 C25 3.395 1_565
H21 C26 3.112 1_565
H21 H22 3.435 2_656
H21 H23 2.963 2_656
H21 H24 3.324 1_565
H21 H25 2.794 1_565
H22 C21 3.551 2_656
H22 C22 3.344 2_656
H22 C23 3.138 2_656
H22 C24 3.193 2_656
H22 C25 3.303 1_565
H22 C25 3.430 2_656
H22 C26 3.577 2_656
H22 H17 3.188 2_656
H22 H18 2.931 2_656
H22 H21 3.435 2_646
H22 H22 3.505 2_646
H22 H22 3.505 2_656
H22 H23 3.593 2_656
H22 H24 2.863 1_565
H23 C13 3.352 2_646
H23 C14 3.337 2_646
H23 C18 3.263 2_656
H23 C19 3.159 2_646
H23 C22 3.554 2_646
H23 H13 2.656 2_646
H23 H17 2.377 2_656
H23 H18 2.857 2_646
H23 H18 3.588 2_656
H23 H21 2.963 2_646
H23 H22 3.593 2_646
H23 H39 3.433 2_746
H24 C19 3.514 2_646
H24 C22 3.414 1_545
H24 C23 3.156 1_545
H24 C39 3.598 2_746
H24 H17 3.512 2_646
H24 H18 3.252 2_646
H24 H21 3.324 1_545
H24 H22 2.863 1_545
H24 H32 2.882 2_736
H24 H39 3.100 2_746
H25 O7 3.202 1_545
H25 C22 3.266 1_545
H25 C32 3.429 2_736
H25 H21 2.794 1_545
H25 H31 2.758 2_746
H25 H32 2.719 2_736
H26 C30 3.340 2_746
H26 C31 2.878 2_746
H26 C32 3.244 2_746
H26 H28 3.278 1_545
H26 H31 2.854 2_746
H26 H32 3.468 2_746
H26 H34 3.370 1_545
H27 O1 3.588 1_545
H27 O4 3.507 1_545
H27 C28 3.376 1_545
H27 C34 3.404 1_545
H27 H4 3.393 1_545
H27 H28 2.467 1_545
H27 H34 2.557 1_545
H27 H43 2.899 1_545
H28 C27 3.240 1_565
H28 C30 3.574 2_756
H28 H19 3.413 1_565
H28 H26 3.278 1_565
H28 H27 2.467 1_565
H28 H30 2.937 2_756
H28 H31 3.494 2_756
H29 C29 3.435 2_746
H29 C30 3.532 2_746
H29 C30 3.241 2_756
H29 C31 3.473 2_746
H29 C32 3.287 2_746
H29 C33 3.160 2_746
H29 C34 3.228 2_746
H29 H30 2.377 2_756
H29 H31 3.380 2_756
H29 H33 3.558 2_746
H30 C28 2.867 2_746
H30 C29 2.950 2_746
H30 C30 3.526 2_746
H30 C33 3.007 1_545
H30 C34 3.121 1_545
H30 C34 3.406 2_746
H30 H28 2.937 2_746
H30 H29 2.377 2_746
H30 H33 2.795 1_545
H30 H34 2.985 1_545
H30 H34 3.534 2_746
H31 C20 3.318 2_756
H31 C21 3.082 2_756
H31 C25 3.576 2_756
H31 C26 2.857 2_756
H31 C33 3.504 1_545
H31 H19 2.864 2_756
H31 H25 2.758 2_756
H31 H26 2.854 2_756
H31 H28 3.494 2_746
H31 H29 3.380 2_746
H31 H33 2.975 1_545
H32 C21 3.475 2_756
H32 C22 3.461 2_756
H32 C25 3.446 2_766
H32 C26 3.372 2_766
H32 H24 2.882 2_766
H32 H25 2.719 2_766
H32 H26 3.468 2_756
H33 C30 3.008 1_565
H33 C31 3.110 1_565
H33 C36 3.248 1_565
H33 C37 3.148 1_565
H33 C38 3.191 1_565
H33 C39 3.311 1_565
H33 C40 3.370 1_565
H33 C41 3.336 1_565
H33 H29 3.558 2_756
H33 H30 2.795 1_565
H33 H31 2.975 1_565
H33 H37 3.584 1_565
H34 O8 2.566 1_565
H34 C27 2.998 1_565
H34 C30 3.512 1_565
H34 C35 3.548 1_565
H34 H26 3.370 1_565
H34 H27 2.557 1_565
H34 H30 2.985 1_565
H34 H30 3.534 2_756
H34 H35 3.003 1_565
H34 H36 3.593 1_565
H35 O1 2.456 1_545
H35 H34 3.003 1_545
H35 H43 3.580 1_545
H35 H45 3.479 1_545
H36 H34 3.593 1_545
H37 C40 3.171 1_565
H37 C41 3.069 1_565
H37 H33 3.584 1_545
H37 H40 3.001 1_565
H37 H41 2.811 1_565
H38 C17 3.515 1_665
H38 C18 3.460 1_665
H38 C40 3.340 1_565
H38 H16 3.051 1_665
H38 H17 2.920 1_665
H38 H40 2.811 1_565
H39 C14 3.341 1_655
H39 C15 3.208 1_655
H39 C16 2.988 1_655
H39 C17 2.897 1_655
H39 C18 2.988 1_655
H39 C19 3.211 1_655
H39 H15 3.449 1_655
H39 H16 3.350 1_655
H39 H16 3.240 1_665
H39 H17 3.444 1_655
H39 H17 3.325 1_665
H39 H23 3.433 2_756
H39 H24 3.100 2_756
H39 H48 3.555 2_745
H40 C16 3.219 1_655
H40 C17 2.811 1_655
H40 C18 3.561 1_655
H40 C37 3.158 1_545
H40 C38 3.056 1_545
H40 H15 3.225 1_655
H40 H16 2.533 1_655
H40 H37 3.001 1_545
H40 H38 2.811 1_545
H40 H48 3.064 2_735
H41 P1 3.583 1_545
H41 O1 2.990 1_545
H41 C37 3.325 1_545
H41 C42 3.171 1_545
H41 H37 2.811 1_545
H41 H44 2.802 1_545
H41 H45 2.715 1_545
H42 C10 3.463 2_645
H42 H8 2.763 2_655
H42 H9 2.779 2_645
H43 F1 3.504 1_565
H43 O9 3.316 1_565
H43 C4 3.390 1_565
H43 H1 3.192 1_565
H43 H3 2.539 1_565
H43 H27 2.899 1_565
H43 H35 3.580 1_565
H44 C46 3.426 2_745
H44 C442 2.545 .
H44 C451 3.368 2_745
H44 C471 3.454 2_745
H44 C482 3.120 .
H44 H41 2.802 1_565
H44 H48 3.397 2_745
H45 F1 3.406 1_565
H45 O2 2.966 1_565
H45 C41 3.432 1_565
H45 C442 3.086 .
H45 C451 3.462 2_755
H45 C482 2.687 .
H45 H35 3.479 1_565
H45 H41 2.715 1_565
H48 C36 3.471 2_755
H48 C37 3.442 2_755
H48 C38 3.282 2_755
H48 C39 3.145 2_755
H48 C40 3.185 2_755
H48 C41 3.353 2_755
H48 C442 3.292 .
H48 C452 2.002 .
H48 C472 2.055 .
H48 C482 3.252 .
H48 H16 2.803 2_665
H48 H39 3.555 2_755
H48 H40 3.064 2_765
H48 H44 3.397 2_755

loop_
_geom_torsion_atom_site_label_1
_geom_torsion_atom_site_label_2
_geom_torsion_atom_site_label_3
_geom_torsion_atom_site_label_4
_geom_torsion
O1 P1 O2 C35 39.3(3)
O1 P1 O3 C42 52.1(5)
O1 P1 C49 F1 -155.3(2)
O1 P1 C49 C1 -31.9(3)
O2 P1 O3 C42 -75.8(5)
O3 P1 O2 C35 167.8(2)
O2 P1 C49 F1 -26.4(3)
O2 P1 C49 C1 97.0(3)
C49 P1 O2 C35 -86.4(3)
O3 P1 C49 F1 80.7(3)
O3 P1 C49 C1 -155.9(3)
C49 P1 O3 C42 171.3(5)
P1 O2 C35 C36 -140.5(3)
P1 O3 C42 C43 -179.9(3)
C2 O5 C6 C7 171.8(3)
C6 O5 C2 C1 133.9(4)
C6 O5 C2 C3 -104.2(4)
C3 O6 C13 C14 177.5(3)
C13 O6 C3 C2 -118.9(4)
C13 O6 C3 C4 122.9(4)
C4 O7 C20 C21 -178.1(2)
C20 O7 C4 C3 109.7(3)
C20 O7 C4 C5 -127.9(3)
C27 O8 C28 C29 170.5(3)
C28 O8 C27 C5 77.8(4)
C1 O9 C5 C4 62.0(4)
C1 O9 C5 C27 -176.6(3)
C5 O9 C1 O4 61.7(4)
C5 O9 C1 C2 -60.5(4)
C5 O9 C1 C49 -179.1(3)
O4 C1 C2 O5 54.0(4)
O4 C1 C2 C3 -68.4(4)
O4 C1 C49 P1 62.5(3)
O4 C1 C49 F1 -175.1(2)
O9 C1 C2 O5 178.1(3)
O9 C1 C2 C3 55.7(4)
O9 C1 C49 P1 -59.1(4)
O9 C1 C49 F1 63.4(3)
C2 C1 C49 P1 -177.3(3)
C2 C1 C49 F1 -54.8(4)
C49 C1 C2 O5 -66.2(4)
C49 C1 C2 C3 171.4(3)
O5 C2 C3 O6 65.6(4)
O5 C2 C3 C4 -176.5(3)
C1 C2 C3 O6 -172.5(3)
C1 C2 C3 C4 -54.5(4)
O6 C3 C4 O7 -62.7(4)
O6 C3 C4 C5 175.1(3)
C2 C3 C4 O7 179.3(3)
C2 C3 C4 C5 57.1(5)
O7 C4 C5 O9 178.8(3)
O7 C4 C5 C27 61.0(5)
C3 C4 C5 O9 -58.7(4)
C3 C4 C5 C27 -176.6(3)
O9 C5 C27 O8 58.9(4)
C4 C5 C27 O8 177.5(3)
O5 C6 C7 C8 158.9(4)
O5 C6 C7 C12 -20.4(6)
C6 C7 C8 C9 176.7(5)
C6 C7 C12 C11 -178.6(4)
C8 C7 C12 C11 2.2(7)
C12 C7 C8 C9 -4.0(8)
C7 C8 C9 C10 2.6(9)
C8 C9 C10 C11 0.7(9)
C9 C10 C11 C12 -2.5(8)
C10 C11 C12 C7 1.0(8)
O6 C13 C14 C15 -96.4(5)
O6 C13 C14 C19 77.8(6)
C13 C14 C15 C16 173.2(5)
C13 C14 C19 C18 -173.2(5)
C15 C14 C19 C18 1.2(8)
C19 C14 C15 C16 -1.1(8)
C14 C15 C16 C17 -0.9(9)
C15 C16 C17 C18 3.0(9)
C16 C17 C18 C19 -2.9(9)
C17 C18 C19 C14 0.8(8)
O7 C20 C21 C22 36.2(5)
O7 C20 C21 C26 -145.7(3)
C20 C21 C22 C23 177.1(4)
C20 C21 C26 C25 -178.6(4)
C22 C21 C26 C25 -0.5(6)
C26 C21 C22 C23 -1.0(6)
C21 C22 C23 C24 1.6(7)
C22 C23 C24 C25 -0.7(7)
C23 C24 C25 C26 -0.8(7)
C24 C25 C26 C21 1.4(7)
O8 C28 C29 C30 -65.2(5)
O8 C28 C29 C34 113.4(5)
C28 C29 C30 C31 177.2(4)
C28 C29 C34 C33 -177.4(5)
C30 C29 C34 C33 1.3(7)
C34 C29 C30 C31 -1.4(7)
C29 C30 C31 C32 1.2(7)
C30 C31 C32 C33 -0.8(8)
C31 C32 C33 C34 0.6(8)
C32 C33 C34 C29 -0.9(8)
O2 C35 C36 C37 103.7(4)
O2 C35 C36 C41 -79.8(5)
C35 C36 C37 C38 178.3(4)
C35 C36 C41 C40 -178.3(4)
C37 C36 C41 C40 -1.6(7)
C41 C36 C37 C38 1.7(7)
C36 C37 C38 C39 -0.5(7)
C37 C38 C39 C40 -0.7(7)
C38 C39 C40 C41 0.7(8)
C39 C40 C41 C36 0.5(7)
O3 C42 C43 C441 -112.2(14)
O3 C42 C43 C442 -71.2(18)
O3 C42 C43 C481 107.8(8)
O3 C42 C43 C482 56.2(15)
C42 C43 C441 C442 99(2)
C42 C43 C441 C451 -179.4(13)
C42 C43 C441 C452 153.5(15)
C42 C43 C442 C441 -101(2)
C42 C43 C442 C451 -147.2(12)
C42 C43 C442 C452 -175.0(18)
C42 C43 C442 C482 138.6(16)
C42 C43 C481 C471 173.6(8)
C42 C43 C481 C472 -153.0(9)
C42 C43 C481 C482 -112.8(15)
C42 C43 C482 C442 -135(2)
C42 C43 C482 C472 177.8(16)
C42 C43 C482 C481 95.4(16)
C441 C43 C442 C451 -46(2)
C441 C43 C442 C452 -74(3)
C441 C43 C442 C482 -120(2)
C442 C43 C441 C451 81(3)
C442 C43 C441 C452 54(2)
C441 C43 C481 C471 30.9(14)
C441 C43 C481 C472 64.3(13)
C441 C43 C481 C482 104.5(17)
C481 C43 C441 C442 -118(2)
C481 C43 C441 C451 -37(2)
C481 C43 C441 C452 -64(2)
C441 C43 C482 C442 34(2)
C441 C43 C482 C472 -13(2)
C441 C43 C482 C481 -95.8(19)
C482 C43 C441 C442 -70(3)
C482 C43 C441 C451 11(3)
C482 C43 C441 C452 -16(2)
C442 C43 C481 C471 -7(2)
C442 C43 C481 C472 26(2)
C442 C43 C481 C482 66(2)
C481 C43 C442 C441 80(2)
C481 C43 C442 C451 34(2)
C481 C43 C442 C452 6(3)
C481 C43 C442 C482 -40.3(13)
C442 C43 C482 C472 -47(2)
C442 C43 C482 C481 -130(2)
C482 C43 C442 C441 120(2)
C482 C43 C442 C451 74(2)
C482 C43 C442 C452 46(2)
C481 C43 C482 C442 130(2)
C481 C43 C482 C472 82(2)
C482 C43 C481 C471 -73.6(16)
C482 C43 C481 C472 -40.2(15)
C451 C46 C452 C441 56(2)
C451 C46 C452 C442 92(3)
C452 C46 C451 C441 -70(3)
C452 C46 C451 C442 -46(2)
C451 C46 C471 C472 -104.1(17)
C451 C46 C471 C481 -40(2)
C471 C46 C451 C441 36(2)
C471 C46 C451 C442 60.9(19)
C471 C46 C451 C452 106(2)
C451 C46 C472 C471 103.2(17)
C451 C46 C472 C481 56(2)
C451 C46 C472 C482 16(2)
C472 C46 C451 C441 -18(2)
C472 C46 C451 C442 7(2)
C472 C46 C451 C452 53(3)
C452 C46 C471 C472 -64.3(17)
C452 C46 C471 C481 -0.2(18)
C471 C46 C452 C441 -39(2)
C471 C46 C452 C442 -2(2)
C471 C46 C452 C451 -94(2)
C452 C46 C472 C471 130.0(15)
C452 C46 C472 C481 83.3(16)
C452 C46 C472 C482 43(2)
C472 C46 C452 C441 -80(2)
C472 C46 C452 C442 -43(2)
C472 C46 C452 C451 -136(2)
C471 C46 C472 C481 -46.8(12)
C471 C46 C472 C482 -86.8(19)
C472 C46 C471 C481 64.1(15)
C43 C441 C442 C451 120(2)
C43 C441 C442 C452 122(2)
C43 C441 C442 C482 35.8(13)
C43 C441 C451 C46 4(3)
C43 C441 C451 C442 -55(2)
C43 C441 C451 C452 -59(3)
C43 C441 C452 C46 70(2)
C43 C441 C452 C442 -44(2)
C43 C441 C452 C451 131(3)
C442 C441 C451 C46 59(3)
C442 C441 C451 C452 -4(4)
C451 C441 C442 C43 -120(2)
C451 C441 C442 C452 2(2)
C451 C441 C442 C482 -84(2)
C442 C441 C452 C46 114(3)
C442 C441 C452 C451 175(4)
C452 C441 C442 C43 -122(2)
C452 C441 C442 C451 -2(2)
C452 C441 C442 C482 -86(2)
C451 C441 C452 C46 -61(2)
C451 C441 C452 C442 -175(4)
C452 C441 C451 C46 63(2)
C452 C441 C451 C442 4(4)
C43 C442 C451 C46 -59(2)
C43 C442 C451 C441 70(3)
C43 C442 C451 C452 -115(3)
C43 C442 C452 C46 -1(2)
C43 C442 C452 C441 82(3)
C43 C442 C452 C451 78(3)
C43 C442 C482 C472 144(2)
C43 C442 C482 C481 55(2)
C441 C442 C451 C46 -129(3)
C441 C442 C451 C452 175(4)
C441 C442 C452 C46 -83(3)
C441 C442 C452 C451 -4(3)
C441 C442 C482 C43 -66(2)
C441 C442 C482 C472 78(3)
C441 C442 C482 C481 -11(3)
C451 C442 C452 C46 -79(3)
C451 C442 C452 C441 4(3)
C452 C442 C451 C46 56(2)
C452 C442 C451 C441 -175(4)
C451 C442 C482 C43 -116(2)
C451 C442 C482 C472 27.6(17)
C451 C442 C482 C481 -61(2)
C482 C442 C451 C46 -20.8(18)
C482 C442 C451 C441 109(3)
C482 C442 C451 C452 -77(3)
C452 C442 C482 C43 -142(2)
C452 C442 C482 C472 2.1(19)
C452 C442 C482 C481 -87(2)
C482 C442 C452 C46 27(2)
C482 C442 C452 C441 109(3)
C482 C442 C452 C451 105(3)
C46 C451 C452 C441 -123(2)
C46 C451 C452 C442 -120(2)
C441 C451 C452 C46 123(2)
C441 C451 C452 C442 3(2)
C442 C451 C452 C46 120(2)
C442 C451 C452 C441 -3(2)
C46 C471 C472 C481 126.9(10)
C46 C471 C472 C482 116.2(15)
C46 C471 C481 C43 4.2(16)
C46 C471 C481 C472 -57.2(15)
C46 C471 C481 C482 -43.3(16)
C472 C471 C481 C43 61.5(16)
C472 C471 C481 C482 13.9(17)
C481 C471 C472 C46 -126.9(10)
C481 C471 C472 C482 -10.6(14)
C46 C472 C481 C43 -75.9(14)
C46 C472 C481 C471 49.6(14)
C46 C472 C481 C482 -113.3(19)
C46 C472 C482 C43 0(2)
C46 C472 C482 C442 -28(2)
C46 C472 C482 C481 82(2)
C471 C472 C481 C43 -125.5(15)
C471 C472 C481 C482 -163(2)
C471 C472 C482 C43 -67(2)
C471 C472 C482 C442 -95.5(19)
C471 C472 C482 C481 15.0(19)
C481 C472 C482 C43 -82(2)
C481 C472 C482 C442 -110.5(16)
C482 C472 C481 C43 37.4(13)
C482 C472 C481 C471 163(2)
C43 C481 C482 C442 -32.3(12)
C43 C481 C482 C472 -127.8(16)
C471 C481 C482 C43 117.2(12)
C471 C481 C482 C442 84.9(16)
C471 C481 C482 C472 -10.6(13)
C472 C481 C482 C43 127.8(16)
C472 C481 C482 C442 95.5(18)
